data_1576331
loop_
_publ_author_name
'Orellana Ben Amor, Andrea'
'Vendier, Laure'
'Cesar, Vincent'
'Maurel, Vincent'
'Panetier, Julien Andre'
'Queyriaux, Nicolas'

_publ_section_title
;
 N-centered, yet Persistent: Isolation of N2O-Based Radicals through
 FLP-type Stabilization
;
_journal_name_full 'Chemical Science'
_journal_paper_doi 10.1039/D5SC08152A
_journal_year 2025
_chemical_formula_moiety 'C45 H42 B F9 N4 O'
_chemical_formula_sum 'C45 H42 B F9 N4 O'
_chemical_formula_weight 836.64
_space_group_crystal_system monoclinic
_space_group_IT_number 14
_space_group_name_Hall '-P 2ybc'
_space_group_name_H-M_alt 'P 1 21/c 1'
_atom_sites_solution_hydrogens geom
_audit_block_doi 10.5517/ccdc.csd.cc2mxfzz
_audit_creation_method SHELXL-2018/3
_audit_update_record
;
2025-04-02 deposited with the CCDC.	2025-11-26 downloaded from the CCDC.
;
_cell_angle_alpha 90
_cell_angle_beta 97.4900(10)
_cell_angle_gamma 90
_cell_formula_units_Z 4
_cell_length_a 12.50400(10)
_cell_length_b 17.8222(2)
_cell_length_c 19.7591(2)
_cell_measurement_reflns_used 42043
_cell_measurement_temperature 100(2)
_cell_measurement_theta_max 79.7580
_cell_measurement_theta_min 3.3320
_cell_volume 4365.72(8)
_computing_structure_refinement 'SHELXL-2018/3 (Sheldrick, 2018)'
_computing_structure_solution 'SHELXT 2018/2 (Sheldrick, 2018)'
_diffrn_ambient_temperature 100(2)
_diffrn_detector 'Hybrid Pixel Array Detector'
_diffrn_detector_area_resol_mean 10.0000
_diffrn_detector_type HyPix
_diffrn_measured_fraction_theta_full 1.000
_diffrn_measured_fraction_theta_max 1.000
_diffrn_measurement_device 'four-circle diffractometer'
_diffrn_measurement_device_type 'XtaLAB Synergy, Dualflex, HyPix'
_diffrn_radiation_monochromator mirror
_diffrn_radiation_probe x-ray
_diffrn_radiation_type CuK\a
_diffrn_radiation_wavelength 1.5418
_diffrn_reflns_av_R_equivalents 0.0405
_diffrn_reflns_av_unetI/netI 0.0197
_diffrn_reflns_Laue_measured_fraction_full 1.000
_diffrn_reflns_Laue_measured_fraction_max 1.000
_diffrn_reflns_limit_h_max 14
_diffrn_reflns_limit_h_min -14
_diffrn_reflns_limit_k_max 20
_diffrn_reflns_limit_k_min -20
_diffrn_reflns_limit_l_max 23
_diffrn_reflns_limit_l_min -18
_diffrn_reflns_number 70631
_diffrn_reflns_point_group_measured_fraction_full 1.000
_diffrn_reflns_point_group_measured_fraction_max 1.000
_diffrn_reflns_theta_full 65.060
_diffrn_reflns_theta_max 65.060
_diffrn_reflns_theta_min 3.352
_diffrn_source 'micro-focus sealed X-ray tube'
_diffrn_source_type 'PhotonJet (Cu) X-ray Source'
_exptl_absorpt_coefficient_mu 0.879
_exptl_absorpt_correction_T_max 1.00000
_exptl_absorpt_correction_T_min 0.81626
_exptl_absorpt_correction_type multi-scan
_exptl_absorpt_process_details
;
CrysAlisPro 1.171.41.120a (Rigaku Oxford Diffraction, 2021)
Empirical absorption correction using spherical harmonics,
implemented in SCALE3 ABSPACK scaling algorithm.
;
_exptl_crystal_colour colourless
_exptl_crystal_density_diffrn 1.273
_exptl_crystal_description parallelepiped
_exptl_crystal_F_000 1736
_exptl_crystal_size_max 0.170
_exptl_crystal_size_mid 0.080
_exptl_crystal_size_min 0.030
_refine_diff_density_max 0.506
_refine_diff_density_min -0.278
_refine_diff_density_rms 0.040
_refine_ls_extinction_method none
_refine_ls_goodness_of_fit_ref 1.049
_refine_ls_hydrogen_treatment constr
_refine_ls_matrix_type full
_refine_ls_number_parameters 549
_refine_ls_number_reflns 7432
_refine_ls_number_restraints 12
_refine_ls_restrained_S_all 1.049
_refine_ls_R_factor_all 0.0421
_refine_ls_R_factor_gt 0.0383
_refine_ls_shift/su_max 0.028
_refine_ls_shift/su_mean 0.000
_refine_ls_structure_factor_coef Fsqd
_refine_ls_weighting_details 'w=1/[\s^2^(Fo^2^)+(0.0448P)^2^+2.3915P] where P=(Fo^2^+2Fc^2^)/3'
_refine_ls_weighting_scheme calc
_refine_ls_wR_factor_gt 0.0956
_refine_ls_wR_factor_ref 0.0980
_reflns_Friedel_coverage 0.000
_reflns_number_gt 6689
_reflns_number_total 7432
_reflns_threshold_expression 'I > 2\s(I)'
_cod_data_source_file d5sc08152a2.cif
_cod_data_source_block NQN170323
_cod_original_sg_symbol_H-M 'P 21/c'
_cod_database_code 1576331
_shelx_shelxl_version_number 2018/3
_shelx_space_group_comment
;
The symmetry employed for this shelxl refinement is uniquely defined
by the following loop, which should always be used as a source of
symmetry information in preference to the above space-group names.
They are only intended as comments.
;

loop_
_space_group_symop_operation_xyz
'x, y, z'
'-x, y+1/2, -z+1/2'
'-x, -y, -z'
'x, -y-1/2, z-1/2'

loop_
_atom_site_label
_atom_site_type_symbol
_atom_site_fract_x
_atom_site_fract_y
_atom_site_fract_z
_atom_site_U_iso_or_equiv
_atom_site_adp_type
_atom_site_occupancy
_atom_site_site_symmetry_order
_atom_site_calc_flag
_atom_site_refinement_flags_posn
_atom_site_refinement_flags_adp
_atom_site_refinement_flags_occupancy
_atom_site_disorder_assembly
_atom_site_disorder_group
C1 C 0.53512(11) 0.39949(8) 0.32898(7) 0.0160(3) Uani 1 1 d . . . . .
C2 C 0.39394(11) 0.32275(8) 0.31264(7) 0.0208(3) Uani 1 1 d . . . . .
H2 H 0.322710 0.303720 0.311208 0.025 Uiso 1 1 calc R U . . .
C3 C 0.47884(11) 0.28663(8) 0.29272(7) 0.0207(3) Uani 1 1 d . . . . .
H3 H 0.478537 0.237172 0.274776 0.025 Uiso 1 1 calc R U . . .
C4 C 0.70545(19) 0.63547(12) 0.07587(9) 0.0486(5) Uani 1 1 d . . . . .
C5 C 0.63097(16) 0.59873(10) 0.10801(9) 0.0395(4) Uani 1 1 d . . . . .
H5 H 0.559935 0.589745 0.086044 0.047 Uiso 1 1 calc R U . . .
C6 C 0.66371(14) 0.57501(9) 0.17438(8) 0.0301(4) Uani 1 1 d . . . . .
C11 C 0.76505(13) 0.58440(9) 0.21121(8) 0.0263(3) Uani 1 1 d . . . . .
C13 C 0.83337(15) 0.62211(10) 0.17282(9) 0.0367(4) Uani 1 1 d . . . . .
C14 C 0.8082(2) 0.64915(12) 0.10702(10) 0.0500(5) Uani 1 1 d . . . . .
H14 H 0.859247 0.675753 0.084625 0.060 Uiso 1 1 calc R U . . .
C16 C 0.83661(12) 0.64725(9) 0.32790(7) 0.0216(3) Uani 1 1 d . . . . .
C17 C 0.75738(12) 0.70207(9) 0.32850(7) 0.0238(3) Uani 1 1 d . . . . .
C18 C 0.77020(13) 0.77357(9) 0.35454(8) 0.0283(3) Uani 1 1 d . . . . .
H18 H 0.711576 0.807725 0.352769 0.034 Uiso 1 1 calc R U . . .
C19 C 0.87270(14) 0.79282(9) 0.38328(8) 0.0306(4) Uani 1 1 d . . . . .
C20 C 0.95776(13) 0.74393(10) 0.38520(8) 0.0293(4) Uani 1 1 d . . . . .
H20 H 1.028270 0.757803 0.405088 0.035 Uiso 1 1 calc R U . . .
C21 C 0.93665(12) 0.67359(9) 0.35699(8) 0.0250(3) Uani 1 1 d . . . . .
C25 C 0.89916(12) 0.50069(9) 0.30629(8) 0.0251(3) Uani 1 1 d . . . . .
C26 C 0.94715(12) 0.45923(9) 0.25878(9) 0.0300(4) Uani 1 1 d . . . . .
C27 C 1.02338(13) 0.40327(10) 0.27341(10) 0.0375(4) Uani 1 1 d . . . . .
H27 H 1.053413 0.377544 0.238229 0.045 Uiso 1 1 calc R U . . .
C28 C 1.05352(13) 0.38667(9) 0.34063(11) 0.0377(4) Uani 1 1 d . . . . .
C29 C 1.01198(13) 0.42355(10) 0.39264(10) 0.0347(4) Uani 1 1 d . . . . .
H29 H 1.033528 0.411688 0.439303 0.042 Uiso 1 1 calc R U . . .
C30 C 0.93697(12) 0.47889(9) 0.37272(9) 0.0282(3) Uani 1 1 d . . . . .
C34 C 0.67391(11) 0.31033(8) 0.29056(7) 0.0192(3) Uani 1 1 d . . . . .
C35 C 0.74202(12) 0.27952(8) 0.34525(8) 0.0244(3) Uani 1 1 d . . . . .
C36 C 0.83857(13) 0.24875(9) 0.32979(9) 0.0309(4) Uani 1 1 d . . . . .
H36 H 0.887562 0.227165 0.365257 0.037 Uiso 1 1 calc R U . . .
C37 C 0.86415(13) 0.24911(9) 0.26403(9) 0.0319(4) Uani 1 1 d . . . . .
H37 H 0.929820 0.227082 0.254656 0.038 Uiso 1 1 calc R U . . .
C38 C 0.79560(13) 0.28104(9) 0.21182(9) 0.0285(4) Uani 1 1 d . . . . .
H38 H 0.815026 0.281218 0.166911 0.034 Uiso 1 1 calc R U . . .
C39 C 0.69801(12) 0.31316(8) 0.22371(8) 0.0217(3) Uani 1 1 d . . . . .
C40 C 0.71161(13) 0.27817(10) 0.41745(8) 0.0315(4) Uani 1 1 d . . . . .
H40 H 0.664492 0.322736 0.422016 0.038 Uiso 1 1 calc R U . . .
C41 C 0.64619(19) 0.20906(14) 0.42994(10) 0.0534(6) Uani 1 1 d . . . . .
H41A H 0.583193 0.205851 0.394926 0.080 Uiso 1 1 calc R U . . .
H41B H 0.622192 0.212485 0.475119 0.080 Uiso 1 1 calc R U . . .
H41C H 0.690913 0.164168 0.427859 0.080 Uiso 1 1 calc R U . . .
C42 C 0.80874(16) 0.28529(12) 0.47232(10) 0.0451(5) Uani 1 1 d . . . . .
H42A H 0.783869 0.291440 0.517017 0.068 Uiso 1 1 calc R U . . .
H42B H 0.851671 0.329073 0.462627 0.068 Uiso 1 1 calc R U . . .
H42C H 0.853126 0.239949 0.472585 0.068 Uiso 1 1 calc R U . . .
C43 C 0.62211(13) 0.34716(9) 0.16573(8) 0.0272(3) Uani 1 1 d . . . . .
H43 H 0.571143 0.381071 0.186077 0.033 Uiso 1 1 calc R U . . .
C44 C 0.55555(15) 0.28602(12) 0.12562(9) 0.0407(4) Uani 1 1 d . . . . .
H44A H 0.603944 0.250965 0.106409 0.061 Uiso 1 1 calc R U . . .
H44B H 0.506717 0.309020 0.088568 0.061 Uiso 1 1 calc R U . . .
H44C H 0.513320 0.258870 0.156169 0.061 Uiso 1 1 calc R U . . .
C45 C 0.68091(15) 0.39383(10) 0.11730(9) 0.0351(4) Uani 1 1 d . . . . .
H45A H 0.724109 0.360677 0.092025 0.053 Uiso 1 1 calc R U . . .
H45B H 0.728315 0.430103 0.143670 0.053 Uiso 1 1 calc R U . . .
H45C H 0.628047 0.420649 0.085107 0.053 Uiso 1 1 calc R U . . .
C46 C 0.36348(11) 0.44698(8) 0.36648(7) 0.0182(3) Uani 1 1 d . . . . .
C47 C 0.34373(11) 0.43191(8) 0.43330(7) 0.0206(3) Uani 1 1 d . . . . .
C48 C 0.27450(12) 0.48073(9) 0.46120(8) 0.0266(3) Uani 1 1 d . . . . .
H48 H 0.259502 0.473046 0.506602 0.032 Uiso 1 1 calc R U . . .
C49 C 0.22721(12) 0.54033(9) 0.42366(9) 0.0297(4) Uani 1 1 d . . . . .
H49 H 0.178575 0.572210 0.443172 0.036 Uiso 1 1 calc R U . . .
C50 C 0.24973(12) 0.55413(9) 0.35817(9) 0.0274(3) Uani 1 1 d . . . . .
H50 H 0.217417 0.595879 0.333546 0.033 Uiso 1 1 calc R U . . .
C51 C 0.31940(11) 0.50743(8) 0.32778(8) 0.0214(3) Uani 1 1 d . . . . .
C52 C 0.39829(12) 0.36784(8) 0.47505(7) 0.0231(3) Uani 1 1 d . . . . .
H52 H 0.413328 0.327025 0.442875 0.028 Uiso 1 1 calc R U . . .
C53 C 0.32796(16) 0.33539(11) 0.52524(10) 0.0436(5) Uani 1 1 d . . . . .
H53A H 0.316587 0.373450 0.559382 0.065 Uiso 1 1 calc R U . . .
H53B H 0.363837 0.291611 0.548051 0.065 Uiso 1 1 calc R U . . .
H53C H 0.258200 0.320222 0.500596 0.065 Uiso 1 1 calc R U . . .
C54 C 0.50581(15) 0.39454(10) 0.51271(10) 0.0391(4) Uani 1 1 d . . . . .
H54A H 0.548541 0.417820 0.480174 0.059 Uiso 1 1 calc R U . . .
H54B H 0.545320 0.351616 0.534588 0.059 Uiso 1 1 calc R U . . .
H54C H 0.492659 0.431321 0.547551 0.059 Uiso 1 1 calc R U . . .
C55 C 0.34314(12) 0.52380(9) 0.25586(8) 0.0262(3) Uani 1 1 d . . . . .
H55 H 0.400378 0.488239 0.244990 0.031 Uiso 1 1 calc R U . . .
C56 C 0.24297(17) 0.51156(15) 0.20392(10) 0.0537(6) Uani 1 1 d . . . . .
H56A H 0.220538 0.458934 0.205050 0.081 Uiso 1 1 calc R U . . .
H56B H 0.259643 0.523993 0.158134 0.081 Uiso 1 1 calc R U . . .
H56C H 0.184465 0.543900 0.215277 0.081 Uiso 1 1 calc R U . . .
C57 C 0.38615(16) 0.60390(10) 0.25152(11) 0.0412(4) Uani 1 1 d . . . . .
H57A H 0.330422 0.639730 0.260812 0.062 Uiso 1 1 calc R U . . .
H57B H 0.405374 0.612835 0.205678 0.062 Uiso 1 1 calc R U . . .
H57C H 0.450179 0.610384 0.285299 0.062 Uiso 1 1 calc R U . . .
B1 B 0.80645(13) 0.56508(10) 0.29202(9) 0.0235(4) Uani 1 1 d . . . . .
N1 N 0.67012(9) 0.47484(7) 0.31493(6) 0.0204(3) Uani 1 1 d . U . . .
N2 N 0.58790(9) 0.46562(7) 0.34677(6) 0.0201(3) Uani 1 1 d . U . . .
N3 N 0.56693(9) 0.33438(7) 0.30302(6) 0.0173(2) Uani 1 1 d . . . . .
N4 N 0.42972(9) 0.39293(6) 0.33565(6) 0.0169(2) Uani 1 1 d . . . . .
O1 O 0.71168(8) 0.54121(5) 0.33071(5) 0.0215(2) Uani 1 1 d . . . . .
F1 F 0.93645(9) 0.63405(7) 0.20279(5) 0.0472(3) Uani 1 1 d . . . . .
F2 F 0.67721(14) 0.65885(8) 0.01066(6) 0.0743(4) Uani 1 1 d . . . . .
F3 F 0.58590(7) 0.53853(6) 0.20339(5) 0.0388(2) Uani 1 1 d . . . . .
F4 F 0.91833(8) 0.47304(6) 0.19113(5) 0.0407(3) Uani 1 1 d . . . . .
F5 F 1.12747(8) 0.33140(6) 0.35713(7) 0.0531(3) Uani 1 1 d . . . . .
F6 F 0.89772(7) 0.51618(6) 0.42477(5) 0.0348(2) Uani 1 1 d . . . . .
F7 F 1.02369(7) 0.62799(6) 0.35830(5) 0.0353(2) Uani 1 1 d . . . . .
F8 F 0.88989(9) 0.86225(6) 0.41004(6) 0.0464(3) Uani 1 1 d . . . . .
F9 F 0.65525(7) 0.68394(5) 0.30047(5) 0.0303(2) Uani 1 1 d . . . . .

loop_
_atom_site_aniso_label
_atom_site_aniso_U_11
_atom_site_aniso_U_22
_atom_site_aniso_U_33
_atom_site_aniso_U_23
_atom_site_aniso_U_13
_atom_site_aniso_U_12
C1 0.0144(6) 0.0183(7) 0.0155(6) 0.0010(5) 0.0027(5) 0.0003(5)
C2 0.0182(7) 0.0203(7) 0.0238(7) -0.0047(6) 0.0024(6) -0.0039(6)
C3 0.0199(7) 0.0197(7) 0.0223(7) -0.0059(6) 0.0023(6) -0.0035(6)
C4 0.0778(15) 0.0393(11) 0.0266(9) 0.0088(8) -0.0014(9) -0.0056(10)
C5 0.0479(11) 0.0361(10) 0.0321(9) 0.0034(8) -0.0041(8) 0.0040(8)
C6 0.0330(9) 0.0274(8) 0.0298(8) 0.0031(7) 0.0040(7) 0.0019(7)
C11 0.0302(8) 0.0229(8) 0.0264(8) -0.0010(6) 0.0065(6) -0.0025(6)
C13 0.0444(10) 0.0356(10) 0.0308(9) -0.0030(7) 0.0069(8) -0.0156(8)
C14 0.0767(15) 0.0418(11) 0.0332(10) 0.0057(8) 0.0136(10) -0.0228(10)
C16 0.0193(7) 0.0261(8) 0.0200(7) 0.0030(6) 0.0044(6) 0.0003(6)
C17 0.0193(7) 0.0285(8) 0.0229(7) 0.0047(6) 0.0004(6) -0.0028(6)
C18 0.0296(8) 0.0242(8) 0.0317(8) 0.0013(6) 0.0067(7) 0.0023(7)
C19 0.0374(9) 0.0262(8) 0.0288(8) -0.0045(7) 0.0073(7) -0.0072(7)
C20 0.0235(8) 0.0349(9) 0.0291(8) -0.0008(7) 0.0021(6) -0.0073(7)
C21 0.0195(7) 0.0289(8) 0.0272(8) 0.0028(6) 0.0053(6) 0.0015(6)
C25 0.0175(7) 0.0239(8) 0.0351(8) 0.0007(6) 0.0082(6) -0.0045(6)
C26 0.0214(8) 0.0291(9) 0.0407(9) -0.0071(7) 0.0086(7) -0.0069(6)
C27 0.0221(8) 0.0295(9) 0.0623(12) -0.0147(8) 0.0115(8) -0.0042(7)
C28 0.0171(8) 0.0223(8) 0.0735(13) -0.0019(8) 0.0043(8) 0.0002(6)
C29 0.0202(8) 0.0313(9) 0.0518(11) 0.0090(8) 0.0019(7) -0.0011(7)
C30 0.0192(7) 0.0278(8) 0.0392(9) 0.0020(7) 0.0103(6) -0.0003(6)
C34 0.0151(7) 0.0164(7) 0.0267(7) -0.0055(6) 0.0050(6) -0.0006(5)
C35 0.0203(7) 0.0217(8) 0.0306(8) -0.0013(6) 0.0008(6) -0.0005(6)
C36 0.0206(8) 0.0273(8) 0.0436(10) -0.0002(7) -0.0002(7) 0.0038(6)
C37 0.0188(8) 0.0262(8) 0.0522(10) -0.0078(7) 0.0103(7) 0.0025(6)
C38 0.0246(8) 0.0272(8) 0.0362(9) -0.0102(7) 0.0131(7) -0.0022(6)
C39 0.0210(7) 0.0183(7) 0.0267(8) -0.0071(6) 0.0061(6) -0.0037(6)
C40 0.0287(8) 0.0382(10) 0.0264(8) 0.0029(7) -0.0007(7) 0.0051(7)
C41 0.0590(13) 0.0708(15) 0.0292(10) 0.0066(9) 0.0010(9) -0.0226(11)
C42 0.0462(11) 0.0505(12) 0.0359(10) -0.0089(9) -0.0050(8) -0.0029(9)
C43 0.0276(8) 0.0325(9) 0.0222(7) -0.0044(6) 0.0065(6) -0.0006(7)
C44 0.0393(10) 0.0545(12) 0.0274(9) -0.0011(8) 0.0013(7) -0.0174(9)
C45 0.0431(10) 0.0346(9) 0.0286(8) -0.0029(7) 0.0082(7) -0.0057(8)
C46 0.0118(6) 0.0185(7) 0.0251(7) -0.0037(6) 0.0047(5) -0.0007(5)
C47 0.0163(7) 0.0213(7) 0.0247(7) -0.0044(6) 0.0052(6) -0.0035(6)
C48 0.0216(7) 0.0298(8) 0.0303(8) -0.0072(7) 0.0099(6) -0.0031(6)
C49 0.0185(7) 0.0281(8) 0.0437(9) -0.0092(7) 0.0090(7) 0.0037(6)
C50 0.0179(7) 0.0227(8) 0.0409(9) -0.0001(7) 0.0018(6) 0.0027(6)
C51 0.0150(7) 0.0196(7) 0.0292(8) -0.0007(6) 0.0011(6) -0.0023(6)
C52 0.0281(8) 0.0212(7) 0.0212(7) -0.0017(6) 0.0074(6) -0.0012(6)
C53 0.0477(11) 0.0372(10) 0.0500(11) 0.0121(9) 0.0220(9) -0.0001(9)
C54 0.0393(10) 0.0301(9) 0.0440(10) 0.0066(8) -0.0088(8) -0.0006(8)
C55 0.0240(8) 0.0246(8) 0.0297(8) 0.0069(6) 0.0024(6) 0.0006(6)
C56 0.0415(11) 0.0834(16) 0.0336(10) 0.0117(10) -0.0049(8) -0.0157(11)
C57 0.0426(10) 0.0277(9) 0.0571(12) 0.0113(8) 0.0203(9) 0.0017(8)
B1 0.0190(8) 0.0260(9) 0.0265(9) 0.0009(7) 0.0063(7) -0.0022(7)
N1 0.0203(3) 0.0203(3) 0.0205(3) -0.00005(10) 0.00249(11) -0.00001(10)
N2 0.0199(3) 0.0200(3) 0.0202(3) -0.00006(10) 0.00268(11) -0.00007(10)
N3 0.0148(6) 0.0188(6) 0.0186(6) -0.0028(5) 0.0031(4) 0.0002(5)
N4 0.0150(6) 0.0174(6) 0.0185(6) -0.0019(5) 0.0033(4) -0.0006(5)
O1 0.0190(5) 0.0179(5) 0.0283(5) -0.0025(4) 0.0053(4) -0.0035(4)
F1 0.0455(6) 0.0618(7) 0.0364(6) -0.0051(5) 0.0134(5) -0.0308(5)
F2 0.1111(12) 0.0737(9) 0.0339(6) 0.0243(6) -0.0061(7) -0.0124(8)
F3 0.0227(5) 0.0574(7) 0.0353(5) 0.0091(5) -0.0002(4) -0.0028(4)
F4 0.0367(5) 0.0495(6) 0.0375(5) -0.0127(5) 0.0109(4) 0.0003(5)
F5 0.0300(5) 0.0305(6) 0.0967(9) -0.0030(6) 0.0009(6) 0.0099(4)
F6 0.0294(5) 0.0456(6) 0.0305(5) 0.0075(4) 0.0082(4) 0.0103(4)
F7 0.0161(4) 0.0356(5) 0.0539(6) -0.0009(4) 0.0033(4) 0.0029(4)
F8 0.0496(6) 0.0314(6) 0.0585(7) -0.0174(5) 0.0079(5) -0.0085(5)
F9 0.0195(4) 0.0283(5) 0.0408(5) 0.0012(4) -0.0049(4) 0.0023(4)

loop_
_atom_type_symbol
_atom_type_description
_atom_type_scat_dispersion_real
_atom_type_scat_dispersion_imag
_atom_type_scat_source
C C 0.0181 0.0091 'International Tables Vol C Tables 4.2.6.8 and 6.1.1.4'
H H 0.0000 0.0000 'International Tables Vol C Tables 4.2.6.8 and 6.1.1.4'
B B 0.0090 0.0039 'International Tables Vol C Tables 4.2.6.8 and 6.1.1.4'
N N 0.0311 0.0180 'International Tables Vol C Tables 4.2.6.8 and 6.1.1.4'
O O 0.0492 0.0322 'International Tables Vol C Tables 4.2.6.8 and 6.1.1.4'
F F 0.0727 0.0534 'International Tables Vol C Tables 4.2.6.8 and 6.1.1.4'

loop_
_citation_id
_citation_doi
_citation_year
1 10.26434/chemrxiv-2025-20l40 2025

loop_
_geom_angle_atom_site_label_1
_geom_angle_atom_site_label_2
_geom_angle_atom_site_label_3
_geom_angle
_geom_angle_site_symmetry_1
_geom_angle_site_symmetry_3
_geom_angle_publ_flag
N4 C1 N3 107.65(12) . . ?
N4 C1 N2 119.54(12) . . ?
N3 C1 N2 132.79(12) . . ?
C3 C2 N4 107.16(12) . . ?
C2 C3 N3 107.83(12) . . ?
F2 C4 C5 118.8(2) . . ?
F2 C4 C14 118.97(19) . . ?
C5 C4 C14 122.24(17) . . ?
C4 C5 C6 116.86(18) . . ?
F3 C6 C11 119.50(14) . . ?
F3 C6 C5 113.92(15) . . ?
C11 C6 C5 126.58(16) . . ?
C6 C11 C13 110.93(15) . . ?
C6 C11 B1 129.26(14) . . ?
C13 C11 B1 119.50(14) . . ?
F1 C13 C14 116.13(16) . . ?
F1 C13 C11 116.92(15) . . ?
C14 C13 C11 126.95(18) . . ?
C4 C14 C13 116.43(18) . . ?
C21 C16 C17 111.26(14) . . ?
C21 C16 B1 128.42(13) . . ?
C17 C16 B1 120.24(13) . . ?
F9 C17 C18 115.40(14) . . ?
F9 C17 C16 117.39(14) . . ?
C18 C17 C16 127.21(14) . . ?
C17 C18 C19 116.24(15) . . ?
F8 C19 C20 119.17(15) . . ?
F8 C19 C18 118.80(15) . . ?
C20 C19 C18 122.02(15) . . ?
C19 C20 C21 117.25(14) . . ?
F7 C21 C20 115.15(13) . . ?
F7 C21 C16 118.87(14) . . ?
C20 C21 C16 125.98(14) . . ?
C26 C25 C30 111.41(15) . . ?
C26 C25 B1 128.10(15) . . ?
C30 C25 B1 120.44(14) . . ?
F4 C26 C27 114.99(15) . . ?
F4 C26 C25 119.00(15) . . ?
C27 C26 C25 126.01(17) . . ?
C28 C27 C26 117.05(16) . . ?
F5 C28 C27 118.86(17) . . ?
F5 C28 C29 118.49(18) . . ?
C27 C28 C29 122.66(16) . . ?
C28 C29 C30 115.83(17) . . ?
F6 C30 C29 115.40(15) . . ?
F6 C30 C25 117.55(14) . . ?
C29 C30 C25 127.05(16) . . ?
C39 C34 C35 124.17(13) . . ?
C39 C34 N3 117.81(12) . . ?
C35 C34 N3 117.74(13) . . ?
C36 C35 C34 116.26(14) . . ?
C36 C35 C40 121.82(14) . . ?
C34 C35 C40 121.91(13) . . ?
C37 C36 C35 121.21(15) . . ?
C38 C37 C36 120.70(14) . . ?
C37 C38 C39 121.10(15) . . ?
C34 C39 C38 116.53(14) . . ?
C34 C39 C43 122.65(13) . . ?
C38 C39 C43 120.79(14) . . ?
C41 C40 C35 111.78(15) . . ?
C41 C40 C42 110.40(15) . . ?
C35 C40 C42 113.06(14) . . ?
C39 C43 C45 112.72(13) . . ?
C39 C43 C44 110.61(14) . . ?
C45 C43 C44 109.72(13) . . ?
C51 C46 C47 124.07(13) . . ?
C51 C46 N4 119.25(12) . . ?
C47 C46 N4 116.59(12) . . ?
C48 C47 C46 116.68(14) . . ?
C48 C47 C52 120.94(13) . . ?
C46 C47 C52 122.33(12) . . ?
C49 C48 C47 120.82(14) . . ?
C50 C49 C48 120.92(14) . . ?
C49 C50 C51 120.77(15) . . ?
C46 C51 C50 116.72(14) . . ?
C46 C51 C55 123.44(13) . . ?
C50 C51 C55 119.84(14) . . ?
C47 C52 C53 112.52(13) . . ?
C47 C52 C54 109.62(13) . . ?
C53 C52 C54 110.36(15) . . ?
C51 C55 C56 110.99(13) . . ?
C51 C55 C57 110.15(14) . . ?
C56 C55 C57 111.01(16) . . ?
O1 B1 C25 107.07(12) . . ?
O1 B1 C16 100.27(11) . . ?
C25 B1 C16 115.68(13) . . ?
O1 B1 C11 111.77(12) . . ?
C25 B1 C11 116.17(13) . . ?
C16 B1 C11 104.83(12) . . ?
N2 N1 O1 108.44(11) . . ?
N1 N2 C1 111.90(11) . . ?
C1 N3 C3 108.41(11) . . ?
C1 N3 C34 129.81(12) . . ?
C3 N3 C34 121.65(11) . . ?
C1 N4 C2 108.95(11) . . ?
C1 N4 C46 126.96(12) . . ?
C2 N4 C46 123.94(11) . . ?
N1 O1 B1 115.73(11) . . ?

loop_
_geom_bond_atom_site_label_1
_geom_bond_atom_site_label_2
_geom_bond_distance
_geom_bond_site_symmetry_2
_geom_bond_publ_flag
C1 N4 1.3466(18) . ?
C1 N3 1.3495(18) . ?
C1 N2 1.3740(18) . ?
C2 C3 1.344(2) . ?
C2 N4 1.3849(18) . ?
C3 N3 1.3857(18) . ?
C4 F2 1.356(2) . ?
C4 C5 1.362(3) . ?
C4 C14 1.372(3) . ?
C5 C6 1.388(2) . ?
C6 F3 1.3577(19) . ?
C6 C11 1.387(2) . ?
C11 C13 1.388(2) . ?
C11 B1 1.649(2) . ?
C13 F1 1.363(2) . ?
C13 C14 1.384(3) . ?
C16 C21 1.389(2) . ?
C16 C17 1.393(2) . ?
C16 B1 1.649(2) . ?
C17 F9 1.3630(17) . ?
C17 C18 1.376(2) . ?
C18 C19 1.376(2) . ?
C19 F8 1.3518(19) . ?
C19 C20 1.372(2) . ?
C20 C21 1.383(2) . ?
C21 F7 1.3559(18) . ?
C25 C26 1.391(2) . ?
C25 C30 1.391(2) . ?
C25 B1 1.629(2) . ?
C26 F4 1.361(2) . ?
C26 C27 1.384(2) . ?
C27 C28 1.365(3) . ?
C28 F5 1.361(2) . ?
C28 C29 1.377(3) . ?
C29 C30 1.382(2) . ?
C30 F6 1.3681(19) . ?
C34 C39 1.394(2) . ?
C34 C35 1.398(2) . ?
C34 N3 1.4559(17) . ?
C35 C36 1.396(2) . ?
C35 C40 1.524(2) . ?
C36 C37 1.378(2) . ?
C37 C38 1.376(2) . ?
C38 C39 1.395(2) . ?
C39 C43 1.516(2) . ?
C40 C41 1.517(3) . ?
C40 C42 1.524(2) . ?
C43 C45 1.527(2) . ?
C43 C44 1.528(2) . ?
C46 C51 1.393(2) . ?
C46 C47 1.401(2) . ?
C46 N4 1.4548(17) . ?
C47 C48 1.391(2) . ?
C47 C52 1.517(2) . ?
C48 C49 1.383(2) . ?
C49 C50 1.382(2) . ?
C50 C51 1.396(2) . ?
C51 C55 1.517(2) . ?
C52 C53 1.523(2) . ?
C52 C54 1.525(2) . ?
C55 C56 1.528(2) . ?
C55 C57 1.532(2) . ?
B1 O1 1.5510(19) . ?
N1 N2 1.2839(17) . ?
N1 O1 1.3131(16) . ?
